data_2003942
loop_
_publ_author_name
'Viossat, B.'
'Tomas, A.'
'Nguyen-Huy Dung'
'Mettey, Y.'
'Vierfond, J.-M.'

_publ_section_title
;12-Imino-12<i>H</i>-benzimidazo[2,1-<i>b</i>][1,3]benzothiazine--7,7,8,8-T\'etracyano-<i>p</i>-quinodim\'ethane,
 IBB--TCNQ
;
_journal_issue 9
_journal_name_full 'Acta Crystallographica Section C'
_journal_page_first 1896
_journal_page_last 1898
_journal_paper_doi 10.1107/S0108270195002472
_journal_volume 51
_journal_year 1995
_chemical_formula_moiety 'C26 H13 N7 S1'
_chemical_formula_sum 'C26 H13 N7 S'
_chemical_formula_weight 455.49
_space_group_IT_number 2
_symmetry_cell_setting triclinic
_symmetry_space_group_name_Hall '-P 1'
_symmetry_space_group_name_H-M 'P -1'
_atom_type_scat_source IntTabIV
_cell_angle_alpha 81.26(3)
_cell_angle_beta 86.34(3)
_cell_angle_gamma 88.78(4)
_cell_formula_units_Z 2
_cell_length_a 19.950(9)
_cell_length_b 7.048(3)
_cell_length_c 7.650
_cell_measurement_reflns_used 27
_cell_measurement_temperature 300
_cell_measurement_theta_max 18.11
_cell_measurement_theta_min 4.09
_cell_volume 1060.9(7)
_diffrn_measurement_device 'Siemens P3'
_diffrn_measurement_method \q/2\q
_diffrn_radiation_type MoK\a
_diffrn_radiation_wavelength 0.71069
_diffrn_reflns_limit_h_max 24
_diffrn_reflns_limit_h_min -24
_diffrn_reflns_limit_k_max 9
_diffrn_reflns_limit_k_min -9
_diffrn_reflns_limit_l_max 10
_diffrn_reflns_limit_l_min 0
_diffrn_reflns_number 4068
_diffrn_reflns_theta_max 25
_diffrn_standards_decay_% 2
_diffrn_standards_interval_count 50
_diffrn_standards_number 3
_exptl_absorpt_coefficient_mu 0.175
_exptl_absorpt_correction_type none
_exptl_crystal_colour noire
_exptl_crystal_density_diffrn 1.42
_exptl_crystal_density_meas 1.41
_exptl_crystal_density_method flottaison
_exptl_crystal_description plaquette
_exptl_crystal_size_max 0.375
_exptl_crystal_size_mid 0.225
_exptl_crystal_size_min 0.100
_refine_diff_density_max 0.203
_refine_diff_density_min -0.169
_refine_ls_extinction_method none
_refine_ls_goodness_of_fit_obs 0.82
_refine_ls_hydrogen_treatment refU
_refine_ls_number_parameters 347
_refine_ls_number_reflns 2026
_refine_ls_R_factor_obs 0.042
_refine_ls_shift/esd_max 0.001
_refine_ls_structure_factor_coef F
_refine_ls_weighting_details 'w = 1/\s^2^(F)'
_refine_ls_weighting_scheme calc
_refine_ls_wR_factor_obs 0.044
_reflns_number_observed 2026
_reflns_number_total 4068
_reflns_observed_criterion I>4\s(I)
_cod_data_source_file pa1168.cif
_cod_data_source_block pa1168a
_cod_depositor_comments
;
The following automatic conversions were performed:

'_refine_ls_weighting_scheme' value ' w = 1/\s^2^(F)' was changed to
'calc'. New tag '_refine_ls_weighting_details' was created. The value
of the new tag was set to 'w = 1/\s^2^(F)'.

Automatic conversion script
Id: cif_fix_values 3143 2015-03-26 13:38:13Z robertas 
;
_cod_original_cell_volume 1061.10(10)
_cod_original_formula_sum 'C26 H13 N7 S1'
_cod_database_code 2003942

loop_
_symmetry_equiv_pos_as_xyz
x,y,z
-x,-y,-z

loop_
_atom_site_label
_atom_site_fract_x
_atom_site_fract_y
_atom_site_fract_z
_atom_site_U_iso_or_equiv
C(1) .8949(2) .1376(7) 1.2274(6) .050(5)
C(2) .9588(2) .2038(8) 1.2382(6) .057(5)
C(3) .9993(2) .2558(7) 1.0874(6) .055(5)
C(4) .9767(2) .2382(7) .9244(6) .048(5)
C(4a) .9119(2) .1694(6) .9145(5) .041(4)
S(5) .8909(1) .1474(2) .6993(2) .056(1)
C(5a) .8097(2) .0640(6) .7357(5) .040(4)
N(6) .7751(2) .0336(5) .6026(5) .047(4)
C(6a) .7125(2) -.0250(6) .6824(5) .040(4)
C(7) .6560(2) -.0721(7) .6014(6) .048(4)
C(8) .5990(2) -.1239(7) .7090(7) .053(5)
C(9) .5988(2) -.1305(7) .8916(7) .055(5)
C(10) .6546(2) -.0842(7) .9744(6) .050(5)
C(10a) .7109(2) -.0283(6) .8652(5) .039(4)
N(11) .7756(2) .0305(5) .8986(4) .037(3)
C(12) .7983(2) .0575(6) 1.0645(5) .038(4)
C(12a) .8691(2) .1208(6) 1.0651(5) .040(4)
N(13) .7566(2) .0265(6) 1.1946(5) .057(4)
C(21) 1.3628(2) .5978(6) .3185(6) .043(4)
C(22) 1.3034(2) .5465(7) .2378(6) .044(4)
C(23) 1.2470(2) .4918(6) .3376(6) .043(4)
C(24) 1.2440(2) .4845(6) .5268(6) .045(4)
C(25) 1.3033(2) .5390(7) .6052(6) .048(5)
C(26) 1.3591(2) .5921(7) .5078(6) .049(5)
C(27) 1.4209(2) .6461(6) .2176(6) .045(4)
C(28) 1.1869(2) .4254(6) .6283(6) .048(5)
C(29) 1.1277(3) .3685(7) .5524(6) .055(5)
C(30) 1.1824(2) .4174(7) .8177(7) .053(5)
C(31) 1.4803(2) .7001(7) .2945(6) .054(5)
C(32) 1.4264(2) .6496(7) .0299(7) .053(5)
N(33) 1.5279(2) .7431(7) .3516(6) .075(5)
N(34) 1.4312(2) .6501(7) -.1192(6) .0710(5)
N(35) 1.0802(2) .3244(7) .4949(6) .0840(6)
N(36) 1.1784(2) .4096(6) .9668(6) .0690(5)
H(1) 0.86498 0.09459 1.33917 0.0588
H(2) 0.97770 0.2110 1.35539 0.0588
H(3) 1.04809 0.31043 1.09106 0.0588
H(4) 1.00380 0.28577 0.80370 0.0588
H(7) 0.65687 -0.07407 0.47087 0.0588
H(8) 0.55549 -0.15496 0.64685 0.0588
H(9) 0.55457 -0.16721 0.97016 0.0588
H(10) 0.65342 -0.08295 1.10496 0.0588
H(13) 0.77422 0.05747 1.29580 0.0588
H(22) 1.30189 0.55585 0.10334 0.0588
H(23) 1.20583 0.44655 0.27964 0.0588
H(25) 1.30290 0.53474 0.73235 0.0588
H(26) 1.39799 0.63482 0.56808 0.0588

loop_
_geom_angle_atom_site_label_1
_geom_angle_atom_site_label_2
_geom_angle_atom_site_label_3
_geom_angle
_geom_angle_publ_flag
C(4a) S(5) C(5a) 101.9(2) yes
C(2) C(1) C(12a) 121.7(4) yes
C(1) C(2) C(3) 120.5(5) yes
C(2) C(3) C(4) 120.0(4) yes
C(3) C(4) C(4a) 119.2(4) yes
C(4) C(4a) C(12a) 121.9(4) yes
N(6) C(5a) N(11) 114.9(4) yes
C(5a) N(6) C(6a) 103.8(3) yes
N(6) C(6a) C(7) 128.1(4) yes
N(6) C(6a) C(10a) 111.2(4) yes
C(7) C(6a) C(10a) 120.6(4) yes
C(6a) C(7) C(8) 117.6(4) yes
C(7) C(8) C(9) 121.0(4) yes
(8) C(9) C(10) 122.2(4) yes
C(9) C(10) C(10a) 116.4(4) yes
C(6a) C(10a) C(10) 122.2(4) yes
C(6a) C(10a) N(11) 104.8(2) yes
C(10) C(10a) N(11) 133.0(4) yes
C(5a) N(11) C(10a) 105.3(3) yes
C(5a) N(11) C(12) 128.0(3) yes
C(10a) N(11) C(12) 126.6(3) yes
N(11) C(12) C(12a) 116.4(3) yes
N(11) C(12) N(13) 116.4(4) yes
C(12a) C(12) N(13) 127.2(4) yes
C(1) C(12a) C(4a) 116.7(4) yes
C(1) C(12a) C(12) 118.3(4) yes
C(4a) C(12a) C(12) 125.0(4) yes
C(22) C(21) C(26) 117.8(4) yes
C(22) C(21) C(27) 120.8(4) yes
C(26) C(21) C(27) 121.4(4) yes
C(21) C(22) C(23) 120.9(4) yes
C(22) C(23) C(24) 121.0(4) yes
C(23) C(24) C(25) 117.5(4) yes
C(23) C(24) C(28) 120.9(4) yes
C(25) C(24) C(28) 121.6(4) yes
C(24) C(25) C(26) 121.8(4) yes
C(21) C(26) C(25) 121.0(4) yes
C(21) C(27) C(31) 121.8(4) yes
C(21) C(27) C(32) 122.7(4) yes
C(31) C(27) C(32) 115.5(5) yes
C(24) C(28) C(29) 122.2(4) yes
C(24) C(28) C(30) 122.0(4) yes
C(29) C(28) C(30) 115.7(5) yes
C(28) C(29) N(35) 178.7(5) yes
C(28) C(30) N(36) 179.3(5) yes
C(27) C(31) N(33) 178.5(5) yes
C(27) C(32) N(34) 179.1(5) yes

loop_
_geom_bond_atom_site_label_1
_geom_bond_atom_site_label_2
_geom_bond_distance
_geom_bond_publ_flag
S(5) C(4a) 1.754(4) yes
C(1) C(2) 1.378(6) yes
C(1) C(12a) 1.395(6) yes
C(2) C(3) 1.374(7) yes
C(3) C(4) 1.376(7) yes
C(4) C(4a) 1.401(6) yes
C(4a) C(12a) 1.394(6) yes
C(5a) N(6) 1.310(5) yes
C(5a) N(11) 1.372(5) yes
N(6) C(6a) 1.398(5) yes
C(6a) C(7) 1.389(6) yes
C(6a) C(10a) 1.393(6) yes
C(7) C(8) 1.384(7) yes
C(8) C(9) 1.390(7) yes
C(9) C(10) 1.384(7) yes
C(10) C(10a) 1.384(6) yes
C(10a) N(11) 1.413(5) yes
N(11) C(12) 1.414(5) yes
C(12) C(12a) 1.492(6) yes
S(5) C(5a) 1.726(4) yes
C(12) N(13) 1.252(5) yes
C(21) C(22) 1.447(6) yes
C(21) C(26) 1.440(6) yes
C(21) C(27) 1.373(6) yes
C(22) C(23) 1.348(6) yes
C(23) C(24) 1.438(6) yes
C(24) C(25) 1.445(6) yes
C(24) C(28) 1.374(6) yes
C(25) C(26) 1.328(6) yes
C(27) C(31) 1.439(6) yes
C(27) C(32) 1.429(6) yes
C(28) C(29) 1.437(7) yes
C(28) C(30) 1.438(7) yes
C(29) N(35) 1.138(7) yes
C(30) N(36) 1.132(7) yes
C(31) N(33) 1.134(6) yes
C(32) N(34) 1.138(6) yes
C(1) H(1) 1.02(2) no
C(2) H(2) 1.00(2) no
C(3) H(3) 1.058(17) no
C(4) H(4) 1.05(2) no
C(7) H(7) 1.000(7) no
C(8) H(8) 1.06(2) no
C(9) H(9) 1.05(2) no
C(10) H(10) 0.999(7) no
N(13) H(13) 0.93(3) no
C(22) H(22) 1.023(4) no
C(23) H(23) 1.04(3) no
C(25) H(25) 0.968(5) no
C(26) H(26) 1.00(3) no
